data_7104001
loop_
_publ_author_name
'Djukic, Jean-Pierre'
'Alexsandro, Berger'
'Andre de, Cian'
'Nathalie, Kyritsakas-Gruber'
'Jerome, Lacour'
'Michel, Pfeffer'
'Laurent, Vial'

_publ_section_title
;
Novel heteroleptic cis-(C-N)2Pd(II) chelates for the
preparation of enantiopure planar chiral cyclopalladated 
2-[tricarbonyl(eta6-phenyl)chromium]pyridine
;
_journal_name_full 'Chemical communications (Cambridge, England)'
_journal_paper_doi 10.1039/b211873d
_journal_year 2003
_chemical_formula_moiety 'C20 H15 Cl3 Cr N2 O3 Pd'
_chemical_formula_sum 'C20 H15 Cl3 Cr N2 O3 Pd'
_chemical_formula_weight 596.11
_chemical_name_systematic ' ?'
_space_group_IT_number 4
_symmetry_cell_setting monoclinic
_symmetry_space_group_name_Hall 'P 2yb'
_symmetry_space_group_name_H-M 'P 1 21 1'
_cell_angle_alpha 90
_cell_angle_beta 96.103(5)
_cell_angle_gamma 90
_cell_formula_units_Z 2
_cell_length_a 6.4747(2)
_cell_length_b 12.4324(3)
_cell_length_c 14.0935(5)
_cell_measurement_temperature 173
_cell_volume 1128.04(6)
_computing_publication_material CIFGEN_IN_OpenMoleN_(_1997)
_computing_structure_refinement LSFM_OpenMoleN_(_1997)
_computing_structure_solution Direct_methods_(SIR,_Burla_et_al.,_1989)
_diffrn_ambient_temperature 173
_diffrn_measurement_details
;
6353 reflections were collected using program Collect
("Collect" Data collection software, Nonius B.V., 1998)
The conditions were as follow : crystal to detector distance =  36. mm.
Scan angle =  2.0 deg 1 scans of   50 sec per frame.
Data collection was divided into  2 set(s)
with the following starting angles and number of frames :

Set 1 Theta =    8.80 Omega =    0.00 Kappa =    0.00   90 frames
Set 2 Theta =   -8.50 Kappa = -165.00 Phi   =    0.00   15 frames
Friedel pairs were averaged. Internal R = 0.04
;
_diffrn_measurement_device_type KappaCCD
_diffrn_measurement_method '\p scans'
_diffrn_radiation_monochromator graphite
_diffrn_radiation_type Mo-K\a
_diffrn_radiation_wavelength 0.71073
_diffrn_reflns_av_R_equivalents 0.040
_diffrn_reflns_av_sigmaI/netI 0.333
_diffrn_reflns_limit_h_max 9
_diffrn_reflns_limit_h_min -9
_diffrn_reflns_limit_k_max 17
_diffrn_reflns_limit_k_min -17
_diffrn_reflns_limit_l_max 19
_diffrn_reflns_limit_l_min -19
_diffrn_reflns_number 6353
_diffrn_reflns_theta_max 30.04
_diffrn_reflns_theta_min 2.5
_diffrn_source xray_tube
_diffrn_standards_decay_% 0
_exptl_absorpt_coefficient_mu 1.658
_exptl_absorpt_correction_T_max 1.0000
_exptl_absorpt_correction_T_min 0.9592
_exptl_absorpt_correction_type refdelf_(Walker_&_Stuart,_1983)
_exptl_crystal_colour orange
_exptl_crystal_density_diffrn 1.75
_exptl_crystal_density_method none
_exptl_crystal_description prism
_exptl_crystal_F_000 588
_exptl_crystal_size_max 0.20
_exptl_crystal_size_mid 0.16
_exptl_crystal_size_min 0.10
_refine_diff_density_max 1.137
_refine_diff_density_min -0.866
_refine_ls_abs_structure_details 'Flack H D  (1983), Acta Cryst. A39, 876-881'
_refine_ls_abs_structure_Flack -0.04(5)
_refine_ls_extinction_method none
_refine_ls_goodness_of_fit_all 13.275
_refine_ls_goodness_of_fit_ref 1.129
_refine_ls_hydrogen_treatment noref
_refine_ls_matrix_type full
_refine_ls_number_constraints 12
_refine_ls_number_parameters 255
_refine_ls_number_reflns 2879
_refine_ls_number_restraints 1
_refine_ls_R_factor_all 0.049
_refine_ls_R_factor_gt 0.040
_refine_ls_shift/esd_mean 0.001
_refine_ls_shift/su_max 0.012
_refine_ls_structure_factor_coef F
_refine_ls_weighting_scheme sigma
_refine_ls_wR_factor_all 0.663
_refine_ls_wR_factor_ref 0.057
_reflns_number_gt 2879
_reflns_number_total 3451
_reflns_threshold_expression >3.0\s(I)
_cod_data_source_file b211873d.txt
_cod_data_source_block pR3
_cod_original_sg_symbol_Hall ' P 2yb'
_cod_database_code 7104001

loop_
_symmetry_equiv_pos_as_xyz
x,y,z
-x,1/2+y,-z

loop_
_atom_site_aniso_label
_atom_site_aniso_U_11
_atom_site_aniso_U_22
_atom_site_aniso_U_33
_atom_site_aniso_U_12
_atom_site_aniso_U_13
_atom_site_aniso_U_23
_atom_site_aniso_type_symbol
PD 0.0333(1) 0.0270(1) 0.0290(1) 0.0008(2) 0.0014(1) 0.0011(2) Pd
CR 0.0314(4) 0.0366(4) 0.0368(4) 0.0063(3) 0.0100(3) -0.0009(4) Cr
CL1 0.0530(8) 0.0437(8) 0.0576(9) 0.0177(6) -0.0092(7) -0.0044(7) Cl
C1 0.047(3) 0.054(4) 0.043(3) 0.011(3) 0.013(2) -0.006(3) C
O1 0.068(3) 0.098(4) 0.035(2) 0.037(3) -0.004(2) -0.006(3) O
C2 0.033(3) 0.037(3) 0.042(3) 0.004(2) 0.002(2) -0.001(2) C
O2 0.053(3) 0.046(2) 0.075(3) -0.006(2) -0.001(2) 0.008(3) O
C3 0.079(4) 0.052(4) 0.032(3) 0.020(3) 0.019(3) 0.002(3) C
O3 0.117(4) 0.092(3) 0.054(3) 0.067(3) 0.003(3) -0.015(3) O
N1 0.033(2) 0.029(2) 0.027(2) -0.004(2) 0.001(2) -0.005(2) N
C4 0.045(3) 0.032(3) 0.040(3) 0.002(2) 0.009(2) -0.007(2) C
C5 0.054(3) 0.046(3) 0.038(3) -0.004(3) 0.016(2) -0.007(3) C
C6 0.068(4) 0.038(3) 0.037(3) -0.013(3) 0.017(3) -0.004(3) C
C7 0.060(3) 0.037(3) 0.023(2) -0.004(3) 0.005(2) 0.000(2) C
C8 0.033(2) 0.027(2) 0.027(2) 0.001(2) 0.004(2) -0.003(2) C
C9 0.035(2) 0.031(2) 0.031(2) -0.002(2) 0.003(2) 0.000(2) C
C10 0.030(2) 0.042(3) 0.049(3) -0.003(2) -0.004(2) -0.002(3) C
C11 0.039(3) 0.045(3) 0.072(5) 0.006(3) 0.005(3) -0.005(3) C
C12 0.033(2) 0.051(4) 0.109(5) 0.002(3) 0.035(3) -0.001(4) C
C13 0.048(3) 0.050(4) 0.050(3) 0.000(3) 0.020(3) 0.003(3) C
C14 0.034(2) 0.030(2) 0.045(3) -0.001(2) 0.008(2) 0.004(2) C
N2 0.066(3) 0.043(3) 0.036(2) -0.001(3) 0.006(2) 0.015(2) N
C15 0.057(3) 0.066(4) 0.065(4) -0.007(4) 0.021(3) 0.021(4) C
C16 0.079(5) 0.119(6) 0.111(7) -0.037(4) 0.013(4) 0.058(5) C
C17 0.30(2) 0.21(1) 0.037(5) -0.08(1) 0.014(8) 0.047(6) C
C18 0.139(9) 0.16(1) 0.045(4) -0.055(8) 0.003(5) 0.031(6) C
C19 0.117(7) 0.095(6) 0.039(4) -0.040(5) -0.010(4) 0.022(4) C

loop_
_atom_site_label
_atom_site_fract_x
_atom_site_fract_y
_atom_site_fract_z
_atom_site_U_iso_or_equiv
_atom_site_occupancy
_atom_site_thermal_displace_type
_atom_site_calc_flag
_atom_site_calc_attached_atom
_atom_site_type_symbol
PD 0.14400(5) 0.2750 0.17214(2) 0.0297(1) 1.000 Uani ? ? Pd
CR -0.1062(1) 0.55527(9) 0.18650(7) 0.0348(4) 1.000 Uani ? ? Cr
CL1 0.4170(3) 0.1457(1) 0.1815(1) 0.0511(8) 1.000 Uani ? ? Cl
C1 0.108(1) 0.5397(6) 0.2834(5) 0.048(3) 1.000 Uani ? ? C
O1 0.2317(8) 0.5280(5) 0.3463(3) 0.061(3) 1.000 Uani ? ? O
C2 0.0569(9) 0.6520(5) 0.1269(5) 0.037(3) 1.000 Uani ? ? C
O2 0.1638(7) 0.7091(5) 0.0907(4) 0.057(3) 1.000 Uani ? ? O
C3 -0.203(1) 0.6686(6) 0.2552(4) 0.051(3) 1.000 Uani ? ? C
O3 -0.270(1) 0.7353(5) 0.2978(4) 0.083(3) 1.000 Uani ? ? O
N1 0.2021(7) 0.3381(4) 0.0442(3) 0.030(2) 1.000 Uani ? ? N
C4 0.3596(9) 0.3118(5) -0.0047(4) 0.039(3) 1.000 Uani ? ? C
C5 0.391(1) 0.3567(6) -0.0911(5) 0.045(3) 1.000 Uani ? ? C
C6 0.250(1) 0.4338(5) -0.1289(5) 0.046(3) 1.000 Uani ? ? C
C7 0.083(1) 0.4636(5) -0.0798(4) 0.037(3) 1.000 Uani ? ? C
C8 0.0628(8) 0.4133(4) 0.0075(4) 0.029(2) 1.000 Uani ? ? C
C9 -0.1010(9) 0.4373(5) 0.0699(4) 0.032(2) 1.000 Uani ? ? C
C10 -0.2639(9) 0.5126(6) 0.0446(4) 0.039(3) 1.000 Uani ? ? C
C11 -0.420(1) 0.5299(6) 0.1046(6) 0.050(4) 1.000 Uani ? ? C
C12 -0.406(1) 0.4743(6) 0.1914(7) 0.057(4) 1.000 Uani ? ? C
C13 -0.246(1) 0.3971(6) 0.2163(5) 0.049(3) 1.000 Uani ? ? C
C14 -0.0883(8) 0.3778(5) 0.1566(4) 0.036(3) 1.000 Uani ? ? C
N2 0.0808(9) 0.2241(5) 0.3033(4) 0.047(3) 1.000 Uani ? ? N
C15 -0.093(1) 0.1675(7) 0.3140(6) 0.062(4) 1.000 Uani ? ? C
C16 -0.116(1) 0.124(1) 0.4001(8) 0.101(6) 1.000 Uani ? ? C
C17 0.000(4) 0.152(2) 0.4791(7) 0.13(1) 1.000 Uani ? ? C
C18 0.185(2) 0.203(1) 0.4647(6) 0.100(7) 1.000 Uani ? ? C
C19 0.213(2) 0.2443(9) 0.3775(6) 0.075(5) 1.000 Uani ? ? C
C20 0.2721(7) 0.8249(5) 0.3865(4) 0.109(8) 0.500 Uiso ? ? C
CL2 0.3045 0.9372 0.3093 0.095(2) 0.500 Uiso ? ? Cl
CL3 0.3398 0.8882 0.5087 0.132(3) 0.500 Uiso ? ? Cl
C21 0.373(1) 0.8832(6) 0.3566(4) 0.13(1) 0.500 Uiso ? ? C
CL5 0.4280 0.9354 0.4804 0.115(2) 0.500 Uiso ? ? Cl
Cl4 0.1703 0.8563 0.3159 0.188(4) 0.500 Uiso ? ? Cl
H1 0.4554 0.2591 0.0215 0.0508 1.000 Uiso calc C4 H
H2 0.5058 0.3358 -0.1238 0.0586 1.000 Uiso calc C5 H
H3 0.2673 0.4663 -0.1886 0.0607 1.000 Uiso calc C6 H
H4 -0.0137 0.5165 -0.1048 0.0517 1.000 Uiso calc C7 H
H5 -0.2666 0.5515 -0.0135 0.0529 1.000 Uiso calc C10 H
H6 -0.5317 0.5778 0.0869 0.0675 1.000 Uiso calc C11 H
H7 -0.5056 0.4882 0.2349 0.0809 1.000 Uiso calc C12 H
H8 -0.2453 0.3580 0.2742 0.0628 1.000 Uiso calc C13 H
H9 -0.1979 0.1586 0.2620 0.0798 1.000 Uiso calc C15 H
H10 -0.2198 0.0707 0.4040 0.1336 1.000 Uiso calc C16 H
H11 -0.0400 0.1380 0.5409 0.2368 1.000 Uiso calc C17 H
H12 0.2925 0.2085 0.5158 0.1505 1.000 Uiso calc C18 H
H13 0.3302 0.2886 0.3707 0.1102 1.000 Uiso calc C19 H

loop_
_atom_type_symbol
_atom_type_description
_atom_type_scat_dispersion_real
_atom_type_scat_dispersion_imag
_atom_type_scat_source
C ? 0.002 0.002 International_Tables_Vol_IV_Table_2.3.1
H ? 0.000 0.000 International_Tables_Vol_IV_Table_2.3.1
Cl ? 0.132 0.159 International_Tables_Vol_IV_Table_2.3.1
Cr ? 0.284 0.624 International_Tables_Vol_IV_Table_2.3.1
N ? 0.004 0.003 International_Tables_Vol_IV_Table_2.3.1
O ? 0.008 0.006 International_Tables_Vol_IV_Table_2.3.1
Pd ? -1.177 1.007 International_Tables_Vol_IV_Table_2.3.1

loop_
_geom_angle_atom_site_label_1
_geom_angle_atom_site_label_2
_geom_angle_atom_site_label_3
_geom_angle
_geom_angle_site_symmetry_1
_geom_angle_site_symmetry_2
_geom_angle_site_symmetry_3
_geom_angle_publ_flag
CL1 PD N1 95.9(2) . . . ?
CL1 PD C14 176.4(2) . . . ?
CL1 PD N2 87.7(2) . . . ?
N1 PD C14 82.1(2) . . . ?
N1 PD N2 175.4(3) . . . ?
C14 PD N2 94.5(3) . . . ?
C1 CR C2 89.0(3) . . . ?
C1 CR C3 87.9(3) . . . ?
C1 CR C9 114.2(3) . . . ?
C1 CR C10 151.7(3) . . . ?
C1 CR C11 158.3(3) . . . ?
C1 CR C12 121.7(4) . . . ?
C1 CR C13 93.2(3) . . . ?
C1 CR C14 89.2(3) . . . ?
C2 CR C3 89.1(3) . . . ?
C2 CR C9 92.2(3) . . . ?
C2 CR C10 88.7(3) . . . ?
C2 CR C11 112.6(3) . . . ?
C2 CR C12 149.1(4) . . . ?
C2 CR C13 156.9(3) . . . ?
C2 CR C14 120.4(3) . . . ?
C3 CR C9 157.9(3) . . . ?
C3 CR C10 120.3(3) . . . ?
C3 CR C11 92.2(4) . . . ?
C3 CR C12 89.0(4) . . . ?
C3 CR C13 114.0(3) . . . ?
C3 CR C14 150.3(3) . . . ?
C9 CR C10 37.7(2) . . . ?
C9 CR C11 67.0(3) . . . ?
C9 CR C12 78.6(3) . . . ?
C9 CR C13 65.9(3) . . . ?
C9 CR C14 37.2(2) . . . ?
C10 CR C11 36.6(3) . . . ?
C10 CR C12 66.0(3) . . . ?
C10 CR C13 78.5(3) . . . ?
C10 CR C14 67.9(3) . . . ?
C11 CR C12 36.7(4) . . . ?
C11 CR C13 67.0(3) . . . ?
C11 CR C14 80.1(3) . . . ?
C12 CR C13 37.8(3) . . . ?
C12 CR C14 67.7(3) . . . ?
C13 CR C14 36.7(2) . . . ?
C4 N1 C8 119.0(5) . . . ?
N1 C4 C5 123.7(7) . . . ?
C4 C5 C6 117.7(6) . . . ?
C5 C6 C7 120.4(7) . . . ?
C6 C7 C8 118.0(7) . . . ?
N1 C8 C7 121.3(6) . . . ?
N1 C8 C9 113.7(5) . . . ?
C7 C8 C9 125.0(6) . . . ?
C8 C9 C10 122.9(6) . . . ?
C8 C9 C14 115.2(5) . . . ?
C10 C9 C14 121.9(6) . . . ?
C9 C10 C11 120.8(6) . . . ?
C10 C11 C12 117.9(7) . . . ?
C11 C12 C13 121.5(7) . . . ?
C12 C13 C14 121.4(7) . . . ?
C9 C14 C13 116.4(6) . . . ?
C15 N2 C19 119.8(8) . . . ?
N2 C15 C16 118(1) . . . ?
C15 C16 C17 123(1) . . . ?
C16 C17 C18 114(1) . . . ?
C17 C18 C19 120(1) . . . ?
N2 C19 C18 120(1) . . . ?
CL2 C20 CL3 101.3(3) . . . ?
CL2 C20 C21 30.1(4) . . . ?
CL2 C20 Cl4 48.2(2) . . . ?
CL3 C20 C21 89.2(6) . . . ?
CL3 C20 Cl4 132.1(5) . . . ?
C21 C20 Cl4 76.1(6) . . . ?
C20 CL2 C21 32.6(5) . . . ?
C20 CL2 Cl4 41.9(2) . . . ?
C21 CL2 Cl4 72.4(5) . . . ?
C20 C21 CL2 117.3(8) . . . ?
C20 C21 CL5 86.1(6) . . . ?
C20 C21 Cl4 55.5(5) . . . ?
CL2 C21 CL5 114.4(7) . . . ?
CL2 C21 Cl4 64.5(4) . . . ?
CL5 C21 Cl4 122.8(5) . . . ?
C20 Cl4 CL2 89.9(3) . . . ?
C20 Cl4 C21 48.4(4) . . . ?
CL2 Cl4 C21 43.1(3) . . . ?

loop_
_geom_bond_atom_site_label_1
_geom_bond_atom_site_label_2
_geom_bond_distance
_geom_bond_site_symmetry_1
_geom_bond_site_symmetry_2
_geom_bond_publ_flag
PD CL1 2.382(2) . . ?
PD N1 2.039(5) . . ?
PD C14 1.969(6) . . ?
PD N2 2.036(6) . . ?
CR C1 1.851(8) . . ?
CR C2 1.859(7) . . ?
CR C3 1.856(8) . . ?
CR C9 2.206(6) . . ?
CR C10 2.211(7) . . ?
CR C11 2.250(8) . . ?
CR C12 2.195(8) . . ?
CR C13 2.223(8) . . ?
CR C14 2.251(7) . . ?
C1 O1 1.139(9) . . ?
C2 O2 1.148(9) . . ?
C3 O3 1.14(1) . . ?
N1 C4 1.330(8) . . ?
N1 C8 1.362(8) . . ?
C4 C5 1.37(1) . . ?
C5 C6 1.39(1) . . ?
C6 C7 1.39(1) . . ?
C7 C8 1.399(9) . . ?
C8 C9 1.478(8) . . ?
C9 C10 1.427(9) . . ?
C9 C14 1.424(9) . . ?
C10 C11 1.40(1) . . ?
C11 C12 1.40(1) . . ?
C12 C13 1.43(1) . . ?
C13 C14 1.409(9) . . ?
N2 C15 1.35(1) . . ?
N2 C19 1.30(1) . . ?
C15 C16 1.35(1) . . ?
C16 C17 1.32(2) . . ?
C17 C18 1.39(3) . . ?
C18 C19 1.36(1) . . ?
C20 CL2 1.796(7) . . ?
C20 CL3 1.901(6) . . ?
C20 C21 1.089(9) . . ?
C20 Cl4 1.199(6) . . ?
CL2 C21 1.013(8) . . ?
CL2 Cl4 1.3386 . . ?
C21 CL5 1.860(8) . . ?
C21 Cl4 1.414(8) . . ?

loop_
_geom_contact_atom_site_label_1
_geom_contact_atom_site_label_2
_geom_contact_distance
_geom_contact_site_symmetry_1
_geom_contact_site_symmetry_2
_geom_contact_publ_flag
? ? ? ? ? ?
